data_2017052
loop_
_publ_author_name
'Koner, Rajesh'
'Goldberg, Israel'

_publ_section_title
;
 Two- and three-dimensional hydrated coordination polymers of
 diaqualanthanum(3+) ions with 2-hydroxypropanedioate, oxalate and
 acetate anions as bridging ligands
;
_journal_coeditor_code GT3003
_journal_issue 4
_journal_name_full 'Acta Crystallographica Section C'
_journal_page_first m160
_journal_page_last m164
_journal_paper_doi 10.1107/S0108270109008798
_journal_volume 65
_journal_year 2009
_chemical_formula_iupac '[La2 (C2 O4) (C3 H2 O5)2 (H2 O)4] , 4H2 O'
_chemical_formula_moiety 'C8 H12 La2 O18 , 4H2 O'
_chemical_formula_sum 'C4 H20 La2 O22'
_chemical_formula_weight 746.06
_chemical_name_systematic
;
poly[[tetraaquadi-\m-2-hydroxypropanedioato-\m-oxalato-dilanthanum(III)]
tetrahydrate]
;
_space_group_IT_number 14
_symmetry_cell_setting monoclinic
_symmetry_space_group_name_Hall '-P 2yn'
_symmetry_space_group_name_H-M 'P 1 21/n 1'
_atom_sites_solution_hydrogens geom
_atom_sites_solution_primary direct
_atom_sites_solution_secondary difmap
_audit_creation_method SHELXL97
_cell_angle_alpha 90.00
_cell_angle_beta 100.9688(10)
_cell_angle_gamma 90.00
_cell_formula_units_Z 2
_cell_length_a 9.1139(2)
_cell_length_b 8.3883(2)
_cell_length_c 13.6994(4)
_cell_measurement_reflns_used 2480
_cell_measurement_temperature 110(2)
_cell_measurement_theta_max 28.16
_cell_measurement_theta_min 1.41
_cell_volume 1028.19(4)
_computing_cell_refinement 'DENZO (Otwinowski & Minor, 1997)'
_computing_data_collection 'COLLECT (Nonius, 1999)'
_computing_data_reduction 'DENZO (Otwinowski & Minor, 1997)'
_computing_molecular_graphics
;
ORTEPIII (Burnett & Johnson, 1996) and Mercury (Macrae <i>et al.</i>,
2006)
;
_computing_publication_material 'SHELXL97 (Sheldrick, 2008)'
_computing_structure_refinement 'SHELXL97 (Sheldrick, 2008)'
_computing_structure_solution 'SIR97 (Altomare <i>et al.</i>,  1999)'
_diffrn_ambient_temperature 110(2)
_diffrn_detector_area_resol_mean 12.8
_diffrn_measured_fraction_theta_full 0.985
_diffrn_measured_fraction_theta_max 0.985
_diffrn_measurement_device_type 'Nonius KappaCCD area-detector'
_diffrn_measurement_method '1 deg. \f and \w scans'
_diffrn_radiation_monochromator graphite
_diffrn_radiation_source 'fine-focus sealed tube'
_diffrn_radiation_type MoK\a
_diffrn_radiation_wavelength 0.71073
_diffrn_reflns_av_R_equivalents 0.0590
_diffrn_reflns_av_sigmaI/netI 0.0533
_diffrn_reflns_limit_h_max 12
_diffrn_reflns_limit_h_min 0
_diffrn_reflns_limit_k_max 11
_diffrn_reflns_limit_k_min 0
_diffrn_reflns_limit_l_max 17
_diffrn_reflns_limit_l_min -18
_diffrn_reflns_number 9704
_diffrn_reflns_theta_full 28.16
_diffrn_reflns_theta_max 28.16
_diffrn_reflns_theta_min 2.86
_diffrn_standards_number 0
_exptl_absorpt_coefficient_mu 4.205
_exptl_absorpt_correction_T_max 0.7573
_exptl_absorpt_correction_T_min 0.4868
_exptl_absorpt_correction_type multi-scan
_exptl_absorpt_process_details '(Blessing, 1995)'
_exptl_crystal_colour yellow
_exptl_crystal_density_diffrn 2.410
_exptl_crystal_density_method 'not measured'
_exptl_crystal_description plate
_exptl_crystal_F_000 716
_exptl_crystal_size_max 0.20
_exptl_crystal_size_mid 0.15
_exptl_crystal_size_min 0.07
_refine_diff_density_max 2.548
_refine_diff_density_min -1.129
_refine_ls_extinction_method none
_refine_ls_goodness_of_fit_ref 1.001
_refine_ls_hydrogen_treatment constr
_refine_ls_matrix_type full
_refine_ls_number_parameters 145
_refine_ls_number_reflns 2481
_refine_ls_number_restraints 0
_refine_ls_restrained_S_all 1.001
_refine_ls_R_factor_all 0.0550
_refine_ls_R_factor_gt 0.0371
_refine_ls_shift/su_max 0.000
_refine_ls_shift/su_mean 0.000
_refine_ls_structure_factor_coef Fsqd
_refine_ls_weighting_details 'calc w = 1/[\s^2^(Fo^2^)+(0.0605P)^2^+0.2879P] where P=(Fo^2^+2Fc^2^)/3'
_refine_ls_weighting_scheme calc
_refine_ls_wR_factor_gt 0.0892
_refine_ls_wR_factor_ref 0.0984
_reflns_number_gt 1950
_reflns_number_total 2481
_reflns_threshold_expression I>2\s(I)
_cod_data_source_file gt3003.cif
_cod_data_source_block I
_cod_original_sg_symbol_H-M 'P 21/n'
_cod_database_code 2017052
_cod_database_fobs_code 2017052

loop_
_symmetry_equiv_pos_as_xyz
'x, y, z'
'-x+1/2, y+1/2, -z+1/2'
'-x, -y, -z'
'x-1/2, -y-1/2, z-1/2'

loop_
_atom_site_type_symbol
_atom_site_label
_atom_site_fract_x
_atom_site_fract_y
_atom_site_fract_z
_atom_site_U_iso_or_equiv
_atom_site_adp_type
_atom_site_calc_flag
_atom_site_refinement_flags
_atom_site_occupancy
_atom_site_disorder_assembly
_atom_site_disorder_group
La La1 0.30520(3) 0.33651(3) -0.04385(2) 0.01144(12) Uani d . 1 . .
O O2 0.4022(4) 0.2772(5) 0.1561(3) 0.0198(8) Uani d . 1 . .
O O3 0.5078(4) 0.4798(4) 0.0949(3) 0.0154(8) Uani d . 1 . .
C C4 0.5014(6) 0.3836(6) 0.1649(4) 0.0165(11) Uani d . 1 . .
C C5 0.6154(6) 0.4057(6) 0.2595(4) 0.0142(10) Uani d . 1 . .
H H5 0.6083 0.5182 0.2824 0.017 Uiso calc R 1 . .
O O6 0.5898(4) 0.3024(4) 0.3368(3) 0.0165(8) Uani d . 1 . .
H H6 0.5193 0.3315 0.3710 0.020 Uiso d R 1 . .
C C7 0.7755(6) 0.3786(6) 0.2406(4) 0.0173(11) Uani d . 1 . .
O O8 0.8558(4) 0.2809(4) 0.2957(3) 0.0164(8) Uani d . 1 . .
O O9 0.8170(4) 0.4608(4) 0.1740(3) 0.0179(8) Uani d . 1 . .
O O10 0.3071(4) 0.0315(4) -0.0147(3) 0.0173(8) Uani d . 1 . .
C C11 0.4269(6) -0.0459(6) -0.0006(4) 0.0160(11) Uani d . 1 . .
O O12 0.4376(4) -0.1943(4) 0.0144(3) 0.0157(8) Uani d . 1 . .
O O13 0.2067(4) 0.5965(5) 0.0347(3) 0.0176(8) Uani d . 1 . .
H H13A 0.2766 0.6733 0.0384 0.021 Uiso d R 1 . .
H H13B 0.2089 0.5677 0.0983 0.021 Uiso d R 1 . .
O O14 0.0771(4) 0.2825(5) 0.0396(3) 0.0215(9) Uani d . 1 . .
H H14A -0.0047 0.3406 0.0160 0.026 Uiso d R 1 . .
H H14B 0.0944 0.1959 0.0787 0.026 Uiso d R 1 . .
O O15 0.3650(5) 0.4703(5) 0.3760(3) 0.0321(10) Uani d . 1 . .
H H15A 0.3109 0.4605 0.4243 0.039 Uiso d R 1 . .
H H15B 0.3033 0.4524 0.3175 0.039 Uiso d R 1 . .
O O16 0.3606(5) 0.0358(5) 0.2823(3) 0.0311(10) Uani d . 1 . .
H H16A 0.4348 -0.0315 0.2749 0.037 Uiso d R 1 . .
H H16B 0.3873 0.1195 0.2480 0.037 Uiso d R 1 . .

loop_
_atom_site_aniso_label
_atom_site_aniso_U_11
_atom_site_aniso_U_22
_atom_site_aniso_U_33
_atom_site_aniso_U_12
_atom_site_aniso_U_13
_atom_site_aniso_U_23
La1 0.01149(17) 0.01046(17) 0.01195(18) -0.00023(11) 0.00113(12) 0.00031(11)
O2 0.0176(19) 0.0203(19) 0.021(2) -0.0044(17) 0.0019(16) 0.0041(16)
O3 0.0190(18) 0.0134(18) 0.0131(17) 0.0005(15) 0.0013(14) 0.0034(15)
C4 0.022(3) 0.015(2) 0.013(3) 0.005(2) 0.004(2) 0.001(2)
C5 0.012(2) 0.017(3) 0.015(3) 0.004(2) 0.005(2) 0.002(2)
O6 0.0152(18) 0.0184(18) 0.0159(19) -0.0010(15) 0.0030(15) 0.0015(15)
C7 0.019(3) 0.015(2) 0.014(3) -0.001(2) -0.006(2) -0.001(2)
O8 0.0158(18) 0.0183(18) 0.0150(19) 0.0054(16) 0.0030(15) 0.0037(15)
O9 0.0187(19) 0.0184(19) 0.0168(19) 0.0010(15) 0.0039(15) 0.0025(15)
O10 0.0086(16) 0.020(2) 0.0238(19) 0.0031(15) 0.0041(15) 0.0126(16)
C11 0.015(3) 0.021(3) 0.011(2) -0.001(2) -0.002(2) -0.001(2)
O12 0.0140(18) 0.0135(18) 0.020(2) 0.0020(15) 0.0033(15) -0.0001(15)
O13 0.0165(19) 0.0154(19) 0.021(2) -0.0022(15) 0.0035(16) -0.0024(15)
O14 0.018(2) 0.0206(19) 0.024(2) 0.0018(17) 0.0010(17) 0.0038(17)
O15 0.026(2) 0.040(3) 0.032(2) 0.008(2) 0.0115(19) 0.000(2)
O16 0.036(2) 0.031(2) 0.026(2) -0.003(2) 0.0054(19) 0.0067(18)

loop_
_atom_type_symbol
_atom_type_description
_atom_type_scat_dispersion_real
_atom_type_scat_dispersion_imag
_atom_type_scat_source
C C 0.0033 0.0016 'International Tables Vol C Tables 4.2.6.8 and 6.1.1.4'
H H 0.0000 0.0000 'International Tables Vol C Tables 4.2.6.8 and 6.1.1.4'
La La -0.2871 2.4523 'International Tables Vol C Tables 4.2.6.8 and 6.1.1.4'
O O 0.0106 0.0060 'International Tables Vol C Tables 4.2.6.8 and 6.1.1.4'

loop_
_geom_angle_atom_site_label_1
_geom_angle_atom_site_label_2
_geom_angle_atom_site_label_3
_geom_angle_site_symmetry_1
_geom_angle_site_symmetry_3
_geom_angle
_geom_angle_publ_flag
O3 La1 O8 3_665 4_565 75.50(11) ?
O3 La1 O9 3_665 3_665 67.93(12) ?
O8 La1 O9 4_565 3_665 77.30(12) ?
O3 La1 O6 3_665 4_565 125.38(12) ?
O8 La1 O6 4_565 4_565 61.06(12) ?
O9 La1 O6 3_665 4_565 71.39(11) ?
O3 La1 O10 3_665 . 131.97(11) ?
O8 La1 O10 4_565 . 75.65(12) ?
O9 La1 O10 3_665 . 138.83(12) ?
O6 La1 O10 4_565 . 68.50(11) ?
O3 La1 O14 3_665 . 151.46(12) ?
O8 La1 O14 4_565 . 127.47(12) ?
O9 La1 O14 3_665 . 98.28(12) ?
O6 La1 O14 4_565 . 67.92(12) ?
O10 La1 O14 . . 75.06(12) ?
O3 La1 O12 3_665 3_655 71.46(11) ?
O8 La1 O12 4_565 3_655 69.33(12) ?
O9 La1 O12 3_665 3_655 132.41(12) ?
O6 La1 O12 4_565 3_655 116.54(11) ?
O10 La1 O12 . 3_655 62.74(11) ?
O14 La1 O12 . 3_655 128.86(12) ?
O3 La1 O13 3_665 . 84.74(11) ?
O8 La1 O13 4_565 . 143.26(12) ?
O9 La1 O13 3_665 . 66.56(12) ?
O6 La1 O13 4_565 . 110.58(11) ?
O10 La1 O13 . . 137.74(12) ?
O14 La1 O13 . . 66.73(12) ?
O12 La1 O13 3_655 . 132.74(11) ?
O3 La1 O3 3_665 . 60.31(13) ?
O8 La1 O3 4_565 . 125.32(11) ?
O9 La1 O3 3_665 . 110.30(11) ?
O6 La1 O3 4_565 . 173.48(11) ?
O10 La1 O3 . . 110.60(11) ?
O14 La1 O3 . . 105.56(11) ?
O12 La1 O3 3_655 . 67.32(11) ?
O13 La1 O3 . . 65.43(11) ?
O3 La1 O2 3_665 . 106.42(11) ?
O8 La1 O2 4_565 . 135.69(12) ?
O9 La1 O2 3_665 . 145.70(12) ?
O6 La1 O2 4_565 . 127.53(11) ?
O10 La1 O2 . . 71.18(12) ?
O14 La1 O2 . . 70.34(11) ?
O12 La1 O2 3_655 . 69.70(12) ?
O13 La1 O2 . . 79.36(11) ?
O3 La1 O2 . . 47.69(11) ?
O3 La1 C4 3_665 . 82.81(13) ?
O8 La1 C4 4_565 . 133.13(13) ?
O9 La1 C4 3_665 . 131.06(13) ?
O6 La1 C4 4_565 . 151.48(13) ?
O10 La1 C4 . . 89.89(13) ?
O14 La1 C4 . . 89.17(13) ?
O12 La1 C4 3_655 . 64.47(13) ?
O13 La1 C4 . . 72.66(12) ?
O3 La1 C4 . . 23.88(12) ?
O2 La1 C4 . . 23.96(13) ?
C4 O2 La1 . . 93.3(3) ?
C4 O3 La1 . 3_665 137.7(3) ?
C4 O3 La1 . . 97.3(3) ?
La1 O3 La1 3_665 . 119.69(13) ?
O3 C4 O2 . . 121.0(5) ?
O3 C4 C5 . . 116.7(5) ?
O2 C4 C5 . . 122.3(5) ?
O3 C4 La1 . . 58.8(3) ?
O2 C4 La1 . . 62.8(3) ?
C5 C4 La1 . . 172.0(4) ?
O6 C5 C4 . . 112.3(4) ?
O6 C5 C7 . . 109.2(4) ?
C4 C5 C7 . . 110.8(4) ?
O6 C5 H5 . . 108.1 ?
C4 C5 H5 . . 108.1 ?
C7 C5 H5 . . 108.1 ?
C5 O6 La1 . 4_666 122.3(3) ?
C5 O6 H6 . . 117.3 ?
La1 O6 H6 4_666 . 109.0 ?
O8 C7 O9 . . 125.0(5) ?
O8 C7 C5 . . 117.2(5) ?
O9 C7 C5 . . 117.7(5) ?
C7 O8 La1 . 4_666 126.6(4) ?
C7 O9 La1 . 3_665 135.9(4) ?
C11 O10 La1 . . 121.1(3) ?
O10 C11 O12 . . 125.1(5) ?
O10 C11 C11 . 3_655 118.0(6) ?
O12 C11 C11 . 3_655 116.9(6) ?
C11 O12 La1 . 3_655 121.3(3) ?
La1 O13 H13A . . 108.6 ?
La1 O13 H13B . . 103.0 ?
H13A O13 H13B . . 104.7 ?
La1 O14 H14A . . 115.2 ?
La1 O14 H14B . . 109.8 ?
H14A O14 H14B . . 133.9 ?
H15A O15 H15B . . 107.6 ?
H16A O16 H16B . . 98.4 ?

loop_
_geom_bond_atom_site_label_1
_geom_bond_atom_site_label_2
_geom_bond_site_symmetry_2
_geom_bond_distance
_geom_bond_publ_flag
La1 O2 . 2.758(4) yes
La1 O3 . 2.671(3) yes
La1 O3 3_665 2.494(4) yes
La1 O6 4_565 2.581(4) yes
La1 O8 4_565 2.530(4) yes
La1 O9 3_665 2.560(4) yes
La1 O10 . 2.589(4) yes
La1 O12 3_655 2.592(4) yes
La1 O13 . 2.662(4) yes
La1 O14 . 2.596(4) yes
La1 C4 . 3.097(5) ?
O2 C4 . 1.260(7) ?
O3 C4 . 1.264(6) ?
O3 La1 3_665 2.494(4) ?
C4 C5 . 1.510(7) ?
C5 O6 . 1.422(6) ?
C5 C7 . 1.546(7) ?
C5 H5 . 1.0000 ?
O6 La1 4_666 2.581(4) ?
O6 H6 . 0.8984 ?
C7 O8 . 1.252(7) ?
C7 O9 . 1.257(6) ?
O8 La1 4_666 2.530(4) ?
O9 La1 3_665 2.560(4) ?
O10 C11 . 1.253(6) ?
C11 O12 . 1.262(6) ?
C11 C11 3_655 1.538(10) ?
O12 La1 3_655 2.592(4) ?
O13 H13A . 0.9004 ?
O13 H13B . 0.9008 ?
O14 H14A . 0.8980 ?
O14 H14B . 0.8983 ?
O15 H15A . 0.9014 ?
O15 H15B . 0.9005 ?
O16 H16A . 0.9012 ?
O16 H16B . 0.9037 ?

loop_
_geom_hbond_atom_site_label_D
_geom_hbond_atom_site_label_H
_geom_hbond_atom_site_label_A
_geom_hbond_site_symmetry_A
_geom_hbond_distance_DH
_geom_hbond_distance_HA
_geom_hbond_distance_DA
_geom_hbond_angle_DHA
O6 H6 O15 . 0.90 1.84 2.625(6) 145
O13 H13A O12 1_565 0.90 1.92 2.795(5) 164
O13 H13B O16 2 0.90 1.88 2.739(6) 158
O14 H14A O13 3_565 0.90 1.91 2.785(5) 163
O14 H14B O15 2_545 0.90 2.00 2.871(6) 162
O15 H15A O10 2 0.90 1.88 2.733(6) 156
O15 H15B O16 2 0.90 1.95 2.746(6) 146
O16 H16A O9 2_645 0.90 2.24 2.952(6) 136
O16 H16B O2 . 0.90 1.85 2.736(6) 166
